data_4300470
loop_
_publ_author_name
'Brisse, Fran\,cois'
'Mohamed Osman, Awaleh'
'Antonnella, Badia'

_journal_name_full 'Inorganic Chemistry'
_journal_paper_doi 10.1021/ic051357c
_journal_year 2006
_chemical_formula_moiety 'C22 H18 Ag2 F10 O4 S2'
_chemical_formula_sum 'C22 H18 Ag2 F10 O4 S2'
_chemical_formula_weight 816.22
_space_group_IT_number 2
_space_group_name_Hall '-P 1'
_space_group_name_H-M_alt 'P -1'
_symmetry_cell_setting triclinic
_symmetry_space_group_name_Hall '-P 1'
_symmetry_space_group_name_H-M 'P -1'
_cell_angle_alpha 111.128(3)
_cell_angle_beta 91.177(3)
_cell_angle_gamma 107.772(3)
_cell_formula_units_Z 2
_cell_length_a 9.7118(5)
_cell_length_b 11.3140(6)
_cell_length_c 14.0734(6)
_cell_measurement_temperature 220(2)
_cell_volume 1358.67(12)
_diffrn_ambient_temperature 220(2)
_exptl_crystal_density_diffrn 1.995
_cod_depositor_comments
;
The following automatic conversions were performed:
'_symmetry_cell_setting' value 'Triclinic' changed to 'triclinic'
according to '/home/saulius/struct/CIF-dictionaries/cif_core.dic'
dictionary named 'cif_core.dic' version 2.4.1 from
2010-06-29.

'_geom_bond_publ_flag' value 'Y' changed to 'y' according to
'/home/saulius/struct/CIF-dictionaries/cif_core.dic' dictionary named
'cif_core.dic' version 2.4.1 from 2010-06-29 (51 time).

Automatic conversion script
Id: cif_fix_enum 1527 2010-12-29 10:47:43Z saulius 
;
_cod_database_code 4300470

loop_
_symmetry_equiv_pos_as_xyz
'x, y, z'
'-x, -y, -z'

loop_
_atom_site_label
_atom_site_type_symbol
_atom_site_fract_x
_atom_site_fract_y
_atom_site_fract_z
_atom_site_U_iso_or_equiv
_atom_site_adp_type
_atom_site_occupancy
_atom_site_symmetry_multiplicity
_atom_site_calc_flag
_atom_site_refinement_flags
_atom_site_disorder_assembly
_atom_site_disorder_group
Ag1 Ag 0.02178(4) 0.32608(4) -0.00018(3) 0.04199(15) Uani 1 1 d . . .
Ag2 Ag 0.13092(4) 0.11807(4) 0.04500(3) 0.04211(15) Uani 1 1 d . . .
S1 S -0.15519(13) 0.49692(12) 0.07199(9) 0.0309(3) Uani 1 1 d . . .
S2 S 0.15984(13) -0.09547(12) 0.07591(9) 0.0313(3) Uani 1 1 d . . .
F1 F 0.4190(6) 0.6490(4) 0.2790(4) 0.0999(18) Uani 1 1 d . . .
F2 F 0.5097(5) 0.5057(6) 0.2902(5) 0.124(2) Uani 1 1 d . . .
F3 F 0.2060(8) 0.5710(8) 0.3799(5) 0.141(3) Uani 1 1 d . . .
F4 F 0.4203(8) 0.6210(7) 0.4608(4) 0.149(3) Uani 1 1 d . . .
F5 F 0.2843(11) 0.4133(7) 0.3836(4) 0.160(3) Uani 1 1 d . . .
F6 F 0.0790(7) -0.2299(5) -0.3491(4) 0.0983(17) Uani 1 1 d . . .
F7 F 0.0941(6) -0.0332(6) -0.3428(4) 0.0953(17) Uani 1 1 d . . .
F8 F 0.3492(8) -0.1355(10) -0.2560(5) 0.162(4) Uani 1 1 d . . .
F9 F 0.3728(9) 0.0590(9) -0.2612(6) 0.193(5) Uani 1 1 d . . .
F10 F 0.3225(7) -0.1185(7) -0.4016(4) 0.124(2) Uani 1 1 d . . .
O1 O 0.1775(5) 0.4548(4) 0.1515(3) 0.0512(10) Uani 1 1 d . . .
O2 O 0.2963(5) 0.3125(4) 0.1523(4) 0.0583(12) Uani 1 1 d . . .
O3 O 0.1556(5) 0.0716(5) -0.1281(3) 0.0550(11) Uani 1 1 d . . .
O4 O 0.0559(5) -0.1447(5) -0.1541(3) 0.0585(12) Uani 1 1 d . . .
C1 C 0.2716(7) 0.4206(6) 0.1853(4) 0.0481(15) Uani 1 1 d . . .
C2 C 0.3781(9) 0.5286(7) 0.2841(5) 0.0615(18) Uani 1 1 d . . .
C3 C 0.3230(14) 0.5293(11) 0.3796(7) 0.106(4) Uani 1 1 d . . .
C4 C 0.1163(7) -0.0521(8) -0.1793(5) 0.0509(16) Uani 1 1 d . . .
C5 C 0.1499(9) -0.0931(8) -0.2933(6) 0.0638(19) Uani 1 1 d . . .
C6 C 0.3017(12) -0.0695(15) -0.3029(7) 0.103(4) Uani 1 1 d . . .
C11 C -0.1518(5) 0.5612(5) 0.2068(4) 0.0330(11) Uani 1 1 d . . .
C12 C -0.1424(7) 0.4842(7) 0.2616(5) 0.0514(15) Uani 1 1 d . . .
H12 H -0.1400 0.3968 0.2267 0.062 Uiso 1 1 calc R . .
C13 C -0.1365(9) 0.5333(9) 0.3660(5) 0.067(2) Uani 1 1 d . . .
H13 H -0.1317 0.4789 0.4022 0.080 Uiso 1 1 calc R . .
C14 C -0.1376(8) 0.6604(9) 0.4186(5) 0.066(2) Uani 1 1 d . . .
H14 H -0.1333 0.6932 0.4906 0.079 Uiso 1 1 calc R . .
C15 C -0.1449(8) 0.7411(7) 0.3655(5) 0.0612(18) Uani 1 1 d . . .
H15 H -0.1452 0.8290 0.4014 0.073 Uiso 1 1 calc R . .
C16 C -0.1517(6) 0.6912(6) 0.2591(4) 0.0448(13) Uani 1 1 d . . .
H16 H -0.1563 0.7454 0.2226 0.054 Uiso 1 1 calc R . .
C17 C -0.3486(5) 0.4295(5) 0.0187(4) 0.0341(11) Uani 1 1 d . . .
H17A H -0.3590 0.3743 -0.0547 0.041 Uiso 1 1 calc R . .
H17B H -0.4008 0.3703 0.0523 0.041 Uiso 1 1 calc R . .
C18 C -0.4221(5) 0.5343(5) 0.0302(4) 0.0335(11) Uani 1 1 d . . .
H18A H -0.3649 0.6008 0.0041 0.040 Uiso 1 1 calc R . .
H18B H -0.4263 0.5815 0.1032 0.040 Uiso 1 1 calc R . .
C21 C 0.2173(6) -0.0488(5) 0.2101(4) 0.0353(11) Uani 1 1 d . . .
C22 C 0.2127(7) -0.1476(7) 0.2474(5) 0.0524(15) Uani 1 1 d . . .
H22 H 0.1798 -0.2390 0.2034 0.063 Uiso 1 1 calc R . .
C23 C 0.2581(9) -0.1074(9) 0.3520(6) 0.069(2) Uani 1 1 d . . .
H23 H 0.2543 -0.1723 0.3798 0.083 Uiso 1 1 calc R . .
C24 C 0.3084(9) 0.0270(8) 0.4148(5) 0.066(2) Uani 1 1 d . . .
H24 H 0.3401 0.0528 0.4851 0.079 Uiso 1 1 calc R . .
C25 C 0.3134(9) 0.1222(8) 0.3778(5) 0.0627(19) Uani 1 1 d . . .
H25 H 0.3474 0.2135 0.4222 0.075 Uiso 1 1 calc R . .
C26 C 0.2677(7) 0.0851(6) 0.2730(5) 0.0497(15) Uani 1 1 d . . .
H26 H 0.2715 0.1509 0.2462 0.060 Uiso 1 1 calc R . .
C27 C 0.3217(5) -0.1172(5) 0.0181(4) 0.0351(11) Uani 1 1 d . . .
H27A H 0.3681 -0.1588 0.0534 0.042 Uiso 1 1 calc R . .
H27B H 0.2911 -0.1790 -0.0542 0.042 Uiso 1 1 calc R . .
C28 C 0.4332(5) 0.0131(5) 0.0233(4) 0.0339(11) Uani 1 1 d . . .
H28A H 0.4632 0.0765 0.0952 0.041 Uiso 1 1 calc R . .
H28B H 0.3893 0.0537 -0.0144 0.041 Uiso 1 1 calc R . .

loop_
_atom_site_aniso_label
_atom_site_aniso_U_11
_atom_site_aniso_U_22
_atom_site_aniso_U_33
_atom_site_aniso_U_23
_atom_site_aniso_U_13
_atom_site_aniso_U_12
Ag1 0.0397(2) 0.0360(2) 0.0465(3) 0.01878(18) 0.00143(17) 0.00434(16)
Ag2 0.0428(3) 0.0353(2) 0.0433(2) 0.00936(17) 0.00383(17) 0.01346(17)
S1 0.0295(6) 0.0344(6) 0.0343(6) 0.0161(5) 0.0107(5) 0.0143(5)
S2 0.0303(6) 0.0291(6) 0.0358(6) 0.0130(5) 0.0093(5) 0.0107(5)
F1 0.126(4) 0.049(3) 0.083(3) 0.016(2) 0.001(3) -0.015(3)
F2 0.054(3) 0.137(5) 0.117(5) -0.018(4) -0.022(3) 0.029(3)
F3 0.098(5) 0.175(7) 0.107(5) -0.005(4) 0.014(4) 0.057(5)
F4 0.165(6) 0.148(6) 0.056(3) -0.018(3) -0.044(4) 0.021(5)
F5 0.304(10) 0.092(4) 0.073(4) 0.046(3) 0.059(5) 0.032(6)
F6 0.130(4) 0.082(3) 0.052(3) 0.012(2) 0.009(3) 0.012(3)
F7 0.142(5) 0.135(5) 0.067(3) 0.066(3) 0.035(3) 0.090(4)
F8 0.137(6) 0.344(12) 0.097(4) 0.113(6) 0.050(4) 0.169(8)
F9 0.133(6) 0.171(7) 0.132(6) -0.018(6) 0.070(5) -0.055(6)
F10 0.151(5) 0.190(7) 0.067(3) 0.057(4) 0.073(4) 0.094(5)
O1 0.059(3) 0.046(2) 0.044(2) 0.0153(19) -0.001(2) 0.013(2)
O2 0.065(3) 0.034(2) 0.061(3) 0.009(2) -0.012(2) 0.008(2)
O3 0.059(3) 0.068(3) 0.046(3) 0.027(2) 0.020(2) 0.023(2)
O4 0.074(3) 0.063(3) 0.053(3) 0.030(2) 0.034(2) 0.032(2)
C1 0.051(4) 0.048(4) 0.034(3) 0.017(3) 0.000(3) 0.001(3)
C2 0.078(5) 0.044(4) 0.053(4) 0.016(3) -0.005(4) 0.011(3)
C3 0.125(9) 0.095(8) 0.046(5) 0.005(5) 0.002(5) -0.006(7)
C4 0.051(4) 0.075(5) 0.036(3) 0.023(3) 0.012(3) 0.033(3)
C5 0.076(5) 0.074(5) 0.053(4) 0.027(4) 0.020(4) 0.037(4)
C6 0.090(7) 0.177(12) 0.057(5) 0.050(7) 0.031(5) 0.058(8)
C11 0.035(3) 0.032(3) 0.040(3) 0.019(2) 0.011(2) 0.014(2)
C12 0.064(4) 0.056(4) 0.053(4) 0.033(3) 0.018(3) 0.031(3)
C13 0.084(5) 0.088(6) 0.047(4) 0.037(4) 0.015(4) 0.041(5)
C14 0.064(5) 0.091(6) 0.035(3) 0.017(4) 0.013(3) 0.024(4)
C15 0.070(5) 0.056(4) 0.043(4) 0.007(3) 0.016(3) 0.015(3)
C16 0.051(3) 0.042(3) 0.040(3) 0.015(3) 0.014(3) 0.015(3)
C17 0.035(3) 0.033(3) 0.039(3) 0.017(2) 0.008(2) 0.013(2)
C18 0.033(3) 0.030(3) 0.041(3) 0.015(2) 0.009(2) 0.014(2)
C21 0.036(3) 0.039(3) 0.030(3) 0.012(2) 0.009(2) 0.013(2)
C22 0.057(4) 0.058(4) 0.046(4) 0.023(3) 0.011(3) 0.021(3)
C23 0.098(6) 0.081(6) 0.060(4) 0.049(4) 0.018(4) 0.046(5)
C24 0.084(5) 0.081(5) 0.040(4) 0.025(4) 0.008(3) 0.037(4)
C25 0.083(5) 0.055(4) 0.042(4) 0.006(3) 0.001(3) 0.027(4)
C26 0.055(4) 0.048(4) 0.041(3) 0.011(3) 0.001(3) 0.017(3)
C27 0.031(3) 0.033(3) 0.044(3) 0.014(2) 0.012(2) 0.014(2)
C28 0.034(3) 0.030(3) 0.041(3) 0.013(2) 0.011(2) 0.015(2)

loop_
_geom_bond_atom_site_label_1
_geom_bond_atom_site_label_2
_geom_bond_site_symmetry_1
_geom_bond_site_symmetry_2
_geom_bond_distance
_geom_bond_publ_flag
Ag1 O1 . . 2.291(4) y
Ag1 S2 . 2 2.4826(12) y
Ag1 S1 . 2_565 2.5767(13) y
Ag1 S1 . . 2.8992(13) y
Ag1 Ag2 . . 3.1048(6) y
Ag2 O2 . . 2.247(4) y
Ag2 O3 . . 2.334(4) y
Ag2 O4 . 2 2.419(4) y
Ag2 S2 . . 2.6967(13) y
Ag2 Ag2 . 2 2.9137(8) y
S1 C11 . . 1.766(5) y
S1 C17 . . 1.824(5) y
S1 Ag1 . 2_565 2.5767(13) y
S2 C21 . . 1.792(5) y
S2 C27 . . 1.826(5) y
S2 Ag1 . 2 2.4826(12) y
F1 C2 . . 1.326(8) y
F2 C2 . . 1.385(9) y
F3 C3 . . 1.357(14) y
F4 C3 . . 1.333(10) y
F5 C3 . . 1.273(12) y
F6 C5 . . 1.392(9) y
F7 C5 . . 1.338(8) y
F8 C6 . . 1.327(13) y
F9 C6 . . 1.300(15) y
F10 C6 . . 1.343(10) y
O1 C1 . . 1.241(7) y
O2 C1 . . 1.242(8) y
O3 C4 . . 1.248(8) y
O4 C4 . . 1.213(8) y
O4 Ag2 . 2 2.419(4) y
C1 C2 . . 1.562(8) y
C2 C3 . . 1.456(12) y
C4 C5 . . 1.573(9) y
C5 C6 . . 1.434(12) y
C11 C12 . . 1.375(8) y
C11 C16 . . 1.387(7) y
C12 C13 . . 1.364(9) y
C12 H12 . . 0.94 ?
C13 C14 . . 1.362(11) y
C13 H13 . . 0.94 ?
C14 C15 . . 1.388(10) y
C14 H14 . . 0.94 ?
C15 C16 . . 1.389(8) y
C15 H15 . . 0.94 ?
C16 H16 . . 0.94 ?
C17 C18 . . 1.525(7) y
C17 H17a . . 0.98 ?
C17 H17b . . 0.98 ?
C18 C18 . 2_465 1.539(9) y
C18 H18a . . 0.98 ?
C18 H18b . . 0.98 ?
C21 C26 . . 1.372(8) y
C21 C22 . . 1.386(8) y
C22 C23 . . 1.392(9) y
C22 H22 . . 0.94 ?
C23 C24 . . 1.376(11) y
C23 H23 . . 0.94 ?
C24 C25 . . 1.345(10) y
C24 H24 . . 0.94 ?
C25 C26 . . 1.401(9) y
C25 H25 . . 0.94 ?
C26 H26 . . 0.94 ?
C27 C28 . . 1.516(7) y
C27 H27a . . 0.98 ?
C27 H27b . . 0.98 ?
C28 C28 . 2_655 1.527(9) y
C28 H28a . . 0.98 ?
C28 H28b . . 0.98 ?
